data_4325228
loop_
_publ_author_name
'Martha Baskett'
'Armando Paduan-Filho'
'Nei Fernandes Oliveira'
'A. Chandrasekaran'
'Joel T. Mague'
'Paul M. Lahti'

_publ_contact_author_email 'lahti@chem.umass.edu '
_publ_contact_author_fax '1-413-545-4490 '
_publ_contact_author_phone '1-413-545-4890 '
_publ_section_title
;
 Loops, Chains, Sheets, and Networks from Variable Coordination of
 Cu(hfac)2 with a Flexibly Hinged Aminoxyl Radical Ligand
;
_journal_name_full 'Inorganic Chemistry'
_journal_page_first 5060
_journal_page_last 5074
_journal_paper_doi 10.1021/ic200362c
_journal_volume 50
_journal_year 2011
_chemical_formula_sum 'C58 H38 Cu3 F36 N6 O14'
_chemical_formula_weight 1917.56
_chemical_name_systematic
; 
 ? 
;
_space_group_IT_number 15
_symmetry_cell_setting monoclinic
_symmetry_space_group_name_Hall '-C 2yc'
_symmetry_space_group_name_H-M 'C 1 2/c 1'
_atom_sites_solution_hydrogens geom
_atom_sites_solution_primary direct
_atom_sites_solution_secondary difmap
_audit_creation_method SHELXL-97
_cell_angle_alpha 90.00
_cell_angle_beta 95.6666(3)
_cell_angle_gamma 90.00
_cell_formula_units_Z 8
_cell_length_a 61.1492(3)
_cell_length_b 15.50840(10)
_cell_length_c 17.77000(10)
_cell_measurement_reflns_used 13737
_cell_measurement_temperature 173(2)
_cell_measurement_theta_max 25.03
_cell_measurement_theta_min 4.08
_cell_volume 16769.41(17)
_computing_structure_refinement 'SHELXL-97 (Sheldrick, 1997)'
_computing_structure_solution 'SHELXS-97 (Sheldrick, 1990)'
_diffrn_ambient_temperature 173(2)
_diffrn_measured_fraction_theta_full 0.988
_diffrn_measured_fraction_theta_max 0.988
_diffrn_measurement_device_type 'Nonius KappaCCD area detector'
_diffrn_radiation_monochromator graphite
_diffrn_radiation_source 'fine-focus sealed tube'
_diffrn_radiation_type MoK\a
_diffrn_radiation_wavelength 0.71073
_diffrn_reflns_av_R_equivalents 0.0254
_diffrn_reflns_av_sigmaI/netI 0.0424
_diffrn_reflns_limit_h_max 72
_diffrn_reflns_limit_h_min -72
_diffrn_reflns_limit_k_max 18
_diffrn_reflns_limit_k_min -18
_diffrn_reflns_limit_l_max 21
_diffrn_reflns_limit_l_min -21
_diffrn_reflns_number 27072
_diffrn_reflns_theta_full 25.01
_diffrn_reflns_theta_max 25.01
_diffrn_reflns_theta_min 4.11
_exptl_absorpt_coefficient_mu 0.890
_exptl_absorpt_correction_type none
_exptl_crystal_colour dark
_exptl_crystal_density_diffrn 1.519
_exptl_crystal_description block
_exptl_crystal_F_000 7608
_exptl_crystal_size_max 1.00
_exptl_crystal_size_mid 0.45
_exptl_crystal_size_min 0.30
_refine_diff_density_max 1.278
_refine_diff_density_min -0.696
_refine_diff_density_rms 0.105
_refine_ls_extinction_method none
_refine_ls_goodness_of_fit_ref 1.036
_refine_ls_hydrogen_treatment constr
_refine_ls_matrix_type full
_refine_ls_number_parameters 1084
_refine_ls_number_reflns 14612
_refine_ls_number_restraints 0
_refine_ls_restrained_S_all 1.036
_refine_ls_R_factor_all 0.0966
_refine_ls_R_factor_gt 0.0721
_refine_ls_shift/su_max 0.034
_refine_ls_shift/su_mean 0.001
_refine_ls_structure_factor_coef Fsqd
_refine_ls_weighting_details 'calc w=1/[\s^2^(Fo^2^)+(0.1024P)^2^+131.3618P] where P=(Fo^2^+2Fc^2^)/3'
_refine_ls_weighting_scheme calc
_refine_ls_wR_factor_gt 0.1915
_refine_ls_wR_factor_ref 0.2097
_reflns_number_gt 11049
_reflns_number_total 14612
_reflns_threshold_expression >2sigma(I)
_cod_data_source_file ic200362c_si_002_12.cif
_cod_data_source_block mb344_173K
_cod_original_cell_volume 16769.41(16)
_cod_database_code 4325228

loop_
_symmetry_equiv_pos_as_xyz
'x, y, z'
'-x, y, -z+1/2'
'x+1/2, y+1/2, z'
'-x+1/2, y+1/2, -z+1/2'
'-x, -y, -z'
'x, -y, z-1/2'
'-x+1/2, -y+1/2, -z'
'x+1/2, -y+1/2, z-1/2'

loop_
_atom_site_label
_atom_site_type_symbol
_atom_site_fract_x
_atom_site_fract_y
_atom_site_fract_z
_atom_site_U_iso_or_equiv
_atom_site_adp_type
_atom_site_occupancy
_atom_site_symmetry_multiplicity
_atom_site_calc_flag
_atom_site_refinement_flags
Cu1 Cu 0.154513(10) 0.05627(4) 0.52131(4) 0.03389(18) Uani 1 1 d .
Cu2 Cu 0.207299(10) 0.30629(4) 0.36439(3) 0.02921(17) Uani 1 1 d .
Cu3 Cu 0.0000 0.0000 0.5000 0.0291(2) Uani 1 2 d S
Cu4 Cu 0.0000 -0.25672(6) 0.2500 0.0401(3) Uani 1 2 d S
O1 O 0.13848(5) 0.0970(2) 0.4201(2) 0.0361(8) Uani 1 1 d .
O2 O 0.20180(5) 0.3611(2) 0.45992(18) 0.0287(7) Uani 1 1 d .
O3 O 0.17086(7) 0.0179(3) 0.6210(2) 0.0519(11) Uani 1 1 d .
O4 O 0.15147(7) 0.1820(3) 0.5757(2) 0.0499(10) Uani 1 1 d .
O5 O 0.16038(6) -0.0737(3) 0.4786(2) 0.0427(9) Uani 1 1 d .
O6 O 0.12716(6) 0.0156(3) 0.5562(2) 0.0427(9) Uani 1 1 d .
O7 O 0.21488(6) 0.2421(2) 0.2738(2) 0.0389(9) Uani 1 1 d .
O8 O 0.17279(6) 0.3062(3) 0.3081(2) 0.0433(9) Uani 1 1 d .
O9 O 0.24570(6) 0.2956(2) 0.3915(2) 0.0363(8) Uani 1 1 d .
O10 O 0.21364(6) 0.4171(2) 0.3201(2) 0.0393(9) Uani 1 1 d .
O11 O 0.01348(6) 0.1113(3) 0.4703(2) 0.0412(9) Uani 1 1 d .
O12 O -0.02573(7) 0.0164(3) 0.4082(2) 0.0467(10) Uani 1 1 d .
O13 O 0.02457(7) -0.2545(2) 0.1905(2) 0.0442(10) Uani 1 1 d .
O14 O -0.01362(9) -0.3598(3) 0.1807(4) 0.0777(16) Uani 1 1 d .
N1 N 0.01845(7) -0.0655(3) 0.4282(2) 0.0336(10) Uani 1 1 d .
N2 N 0.01829(7) -0.1611(3) 0.3252(2) 0.0361(10) Uani 1 1 d .
N3 N 0.11733(7) 0.0999(3) 0.4069(2) 0.0336(10) Uani 1 1 d .
N4 N 0.20347(6) 0.1922(3) 0.4169(2) 0.0277(9) Uani 1 1 d .
N5 N 0.18273(7) 0.0923(3) 0.4798(2) 0.0298(9) Uani 1 1 d .
N6 N 0.20006(7) 0.4440(3) 0.4678(2) 0.0310(9) Uani 1 1 d .
C1 C 0.04004(8) -0.0520(3) 0.4258(3) 0.0334(12) Uani 1 1 d .
H1 H 0.0475 -0.0143 0.4619 0.040 Uiso 1 1 calc R
C2 C 0.00845(8) -0.1203(3) 0.3787(3) 0.0331(12) Uani 1 1 d .
H2 H -0.0067 -0.1312 0.3816 0.040 Uiso 1 1 calc R
C3 C 0.03972(9) -0.1463(3) 0.3224(3) 0.0355(12) Uani 1 1 d .
H3 H 0.0470 -0.1746 0.2846 0.043 Uiso 1 1 calc R
C4 C 0.05185(8) -0.0909(3) 0.3730(3) 0.0331(11) Uani 1 1 d .
C5 C 0.07549(8) -0.0737(4) 0.3660(3) 0.0343(12) Uani 1 1 d .
C6 C 0.08492(8) 0.0043(3) 0.3902(3) 0.0320(11) Uani 1 1 d .
H6 H 0.0763 0.0462 0.4130 0.038 Uiso 1 1 calc R
C7 C 0.10686(8) 0.0214(4) 0.3815(3) 0.0348(12) Uani 1 1 d .
C8 C 0.11941(9) -0.0395(4) 0.3474(3) 0.0397(13) Uani 1 1 d .
H8 H 0.1343 -0.0278 0.3407 0.048 Uiso 1 1 calc R
C9 C 0.11011(9) -0.1162(4) 0.3234(3) 0.0463(15) Uani 1 1 d .
H9 H 0.1187 -0.1577 0.3002 0.056 Uiso 1 1 calc R
C10 C 0.08837(9) -0.1342(4) 0.3327(3) 0.0431(14) Uani 1 1 d .
H10 H 0.0822 -0.1881 0.3164 0.052 Uiso 1 1 calc R
C11 C 0.10604(9) 0.1853(4) 0.4133(3) 0.0365(12) Uani 1 1 d .
C12 C 0.08997(10) 0.1988(4) 0.3432(3) 0.0456(14) Uani 1 1 d .
H12A H 0.0787 0.1536 0.3405 0.068 Uiso 1 1 calc R
H12B H 0.0979 0.1963 0.2979 0.068 Uiso 1 1 calc R
H12C H 0.0829 0.2554 0.3459 0.068 Uiso 1 1 calc R
C13 C 0.09511(9) 0.1880(4) 0.4874(3) 0.0427(13) Uani 1 1 d .
H13A H 0.0838 0.1433 0.4865 0.064 Uiso 1 1 calc R
H13B H 0.0884 0.2447 0.4929 0.064 Uiso 1 1 calc R
H13C H 0.1062 0.1778 0.5301 0.064 Uiso 1 1 calc R
C14 C 0.12379(10) 0.2552(4) 0.4165(4) 0.0442(14) Uani 1 1 d .
H14A H 0.1310 0.2541 0.3696 0.066 Uiso 1 1 calc R
H14B H 0.1347 0.2444 0.4596 0.066 Uiso 1 1 calc R
H14C H 0.1170 0.3118 0.4223 0.066 Uiso 1 1 calc R
C15 C 0.22100(8) 0.1407(3) 0.4273(3) 0.0289(11) Uani 1 1 d .
H15 H 0.2341 0.1570 0.4065 0.035 Uiso 1 1 calc R
C16 C 0.18479(8) 0.1663(3) 0.4435(3) 0.0296(11) Uani 1 1 d .
H16 H 0.1723 0.2030 0.4361 0.035 Uiso 1 1 calc R
C17 C 0.20061(8) 0.0417(3) 0.4930(3) 0.0296(11) Uani 1 1 d .
H17 H 0.1995 -0.0106 0.5202 0.036 Uiso 1 1 calc R
C18 C 0.22068(8) 0.0638(3) 0.4677(3) 0.0275(10) Uani 1 1 d .
C19 C 0.25909(8) 0.4872(3) 0.5143(3) 0.0292(11) Uani 1 1 d .
C20 C 0.23906(8) 0.4452(3) 0.5015(3) 0.0273(10) Uani 1 1 d .
H20 H 0.2385 0.3842 0.5065 0.033 Uiso 1 1 calc R
C21 C 0.21975(8) 0.4911(3) 0.4815(3) 0.0299(11) Uani 1 1 d .
C22 C 0.22081(9) 0.5808(3) 0.4737(3) 0.0392(13) Uani 1 1 d .
H22 H 0.2079 0.6131 0.4590 0.047 Uiso 1 1 calc R
C23 C 0.24067(10) 0.6215(3) 0.4875(4) 0.0436(14) Uani 1 1 d .
H23 H 0.2412 0.6825 0.4830 0.052 Uiso 1 1 calc R
C24 C 0.25984(9) 0.5771(3) 0.5076(3) 0.0372(12) Uani 1 1 d .
H24 H 0.2734 0.6070 0.5168 0.045 Uiso 1 1 calc R
C25 C 0.17705(9) 0.4813(4) 0.4645(3) 0.0367(12) Uani 1 1 d .
C26 C 0.17546(10) 0.5347(4) 0.5359(3) 0.0450(14) Uani 1 1 d .
H26A H 0.1855 0.5838 0.5361 0.068 Uiso 1 1 calc R
H26B H 0.1794 0.4988 0.5805 0.068 Uiso 1 1 calc R
H26C H 0.1604 0.5558 0.5368 0.068 Uiso 1 1 calc R
C27 C 0.16106(9) 0.4056(4) 0.4649(4) 0.0465(15) Uani 1 1 d .
H27A H 0.1641 0.3728 0.5119 0.070 Uiso 1 1 calc R
H27B H 0.1628 0.3679 0.4216 0.070 Uiso 1 1 calc R
H27C H 0.1460 0.4274 0.4615 0.070 Uiso 1 1 calc R
C28 C 0.17179(10) 0.5313(4) 0.3909(3) 0.0454(14) Uani 1 1 d .
H28A H 0.1821 0.5796 0.3891 0.068 Uiso 1 1 calc R
H28B H 0.1567 0.5536 0.3885 0.068 Uiso 1 1 calc R
H28C H 0.1732 0.4930 0.3478 0.068 Uiso 1 1 calc R
C29 C 0.17870(12) -0.0037(4) 0.7501(4) 0.0603(18) Uani 1 1 d .
C30 C 0.16951(10) 0.0513(4) 0.6852(3) 0.0442(14) Uani 1 1 d .
C31 C 0.16065(9) 0.1313(4) 0.7017(3) 0.0408(13) Uani 1 1 d .
H31 H 0.1598 0.1461 0.7532 0.049 Uiso 1 1 calc R
C32 C 0.15306(10) 0.1902(4) 0.6464(3) 0.0444(14) Uani 1 1 d .
C33 C 0.14626(15) 0.2789(5) 0.6728(4) 0.068(2) Uani 1 1 d .
C34 C 0.15498(12) -0.2197(4) 0.4566(4) 0.0525(16) Uani 1 1 d .
C35 C 0.14826(10) -0.1352(4) 0.4914(3) 0.0402(13) Uani 1 1 d .
C36 C 0.12988(10) -0.1353(4) 0.5328(3) 0.0452(14) Uani 1 1 d .
H36 H 0.1231 -0.1890 0.5418 0.054 Uiso 1 1 calc R
C37 C 0.12124(9) -0.0621(4) 0.5610(3) 0.0414(13) Uani 1 1 d .
C38 C 0.10109(12) -0.0699(5) 0.6042(4) 0.0586(18) Uani 1 1 d .
C39 C 0.21839(13) 0.2088(5) 0.1487(3) 0.0589(18) Uani 1 1 d .
C40 C 0.20471(10) 0.2448(4) 0.2084(3) 0.0396(13) Uani 1 1 d .
C41 C 0.18375(10) 0.2738(4) 0.1869(3) 0.0472(15) Uani 1 1 d .
H41 H 0.1788 0.2749 0.1345 0.057 Uiso 1 1 calc R
C42 C 0.16948(10) 0.3014(4) 0.2377(3) 0.0427(14) Uani 1 1 d .
C43 C 0.14619(13) 0.3273(7) 0.2067(4) 0.074(2) Uani 1 1 d .
C44 C 0.27915(10) 0.2860(4) 0.3384(3) 0.0436(14) Uani 1 1 d .
C45 C 0.25688(9) 0.3275(4) 0.3436(3) 0.0362(12) Uani 1 1 d .
C46 C 0.25104(10) 0.3984(4) 0.2957(3) 0.0438(14) Uani 1 1 d .
H46 H 0.2618 0.4203 0.2657 0.053 Uiso 1 1 calc R
C47 C 0.23084(10) 0.4377(4) 0.2896(3) 0.0397(13) Uani 1 1 d .
C48 C 0.22714(11) 0.5166(5) 0.2395(4) 0.0553(17) Uani 1 1 d .
C49 C 0.02225(12) 0.2318(4) 0.4032(4) 0.0563(17) Uani 1 1 d .
C50 C 0.00763(9) 0.1547(4) 0.4119(3) 0.0410(13) Uani 1 1 d .
C51 C -0.00982(10) 0.1406(4) 0.3573(3) 0.0467(14) Uani 1 1 d .
H51 H -0.0116 0.1791 0.3155 0.056 Uiso 1 1 calc R
C52 C -0.02485(9) 0.0735(4) 0.3597(3) 0.0419(14) Uani 1 1 d .
C53 C -0.04294(13) 0.0705(6) 0.2936(4) 0.0640(19) Uani 1 1 d .
C54 C 0.05365(13) -0.2981(6) 0.1255(5) 0.075(2) Uani 1 1 d .
C55 C 0.03075(10) -0.3155(4) 0.1496(3) 0.0444(14) Uani 1 1 d .
C56 C 0.01960(13) -0.3889(4) 0.1265(4) 0.0608(18) Uani 1 1 d .
H56 H 0.0266 -0.4298 0.0972 0.073 Uiso 1 1 calc R
C57 C -0.00168(14) -0.4059(5) 0.1445(4) 0.068(2) Uani 1 1 d .
C58 C -0.0126(3) -0.4982(9) 0.1101(12) 0.145(6) Uani 1 1 d .
F1 F 0.20163(17) -0.0081(7) 0.7515(6) 0.071(3) Uiso 0.50 1 d P
F2 F 0.17453(14) 0.0200(5) 0.8161(4) 0.0434(19) Uiso 0.50 1 d P
F3 F 0.1729(3) -0.0794(11) 0.7538(9) 0.109(5) Uiso 0.50 1 d P
F1' F 0.19708(16) -0.0396(7) 0.7383(5) 0.068(3) Uiso 0.50 1 d P
F2' F 0.18145(17) 0.0425(7) 0.8204(6) 0.069(3) Uiso 0.50 1 d P
F3' F 0.1646(2) -0.0767(8) 0.7495(6) 0.075(3) Uiso 0.50 1 d P
F4 F 0.1427(5) 0.2769(14) 0.7430(13) 0.036(7) Uiso 0.25 1 d P
F5 F 0.1332(4) 0.3227(13) 0.6209(8) 0.035(4) Uiso 0.25 1 d P
F6 F 0.1650(4) 0.3285(14) 0.6964(16) 0.082(6) Uiso 0.25 1 d P
F4A F 0.1455(5) 0.2933(15) 0.7422(12) 0.037(6) Uiso 0.25 1 d P
F5A F 0.1213(4) 0.2691(15) 0.6785(15) 0.094(6) Uiso 0.25 1 d P
F6A F 0.1555(5) 0.3420(10) 0.6477(11) 0.053(4) Uiso 0.25 1 d P
F4B F 0.1564(5) 0.2992(15) 0.7433(13) 0.081(7) Uiso 0.25 1 d P
F5B F 0.1662(3) 0.3315(10) 0.6619(11) 0.044(4) Uiso 0.25 1 d P
F6B F 0.1267(4) 0.2989(15) 0.6322(13) 0.065(6) Uiso 0.25 1 d P
F4C F 0.1333(3) 0.2804(10) 0.7284(9) 0.043(4) Uiso 0.25 1 d P
F5C F 0.1425(5) 0.3387(10) 0.6276(10) 0.046(4) Uiso 0.25 1 d P
F7 F 0.15969(13) -0.2083(4) 0.3856(4) 0.0385(16) Uiso 0.50 1 d P
F8 F 0.1690(2) -0.2615(7) 0.4968(6) 0.076(4) Uiso 0.50 1 d P
F9 F 0.14009(14) -0.2852(5) 0.4633(6) 0.0523(18) Uiso 0.50 1 d P
F7A F 0.1510(4) -0.2883(13) 0.4945(12) 0.078(5) Uiso 0.25 1 d P
F8A F 0.1505(2) -0.2250(7) 0.3863(6) 0.025(3) Uiso 0.25 1 d P
F9A F 0.1759(2) -0.2456(9) 0.4899(8) 0.015(2) Uiso 0.25 1 d P
F7B F 0.1384(4) -0.2632(15) 0.4234(14) 0.088(6) Uiso 0.25 1 d P
F8B F 0.1781(4) -0.2274(16) 0.4647(16) 0.090(9) Uiso 0.25 1 d P
F10 F 0.1050(3) -0.0777(11) 0.6717(9) 0.066(5) Uiso 0.33 1 d P
F11 F 0.0885(3) -0.1382(11) 0.5868(9) 0.075(4) Uiso 0.33 1 d P
F12 F 0.0860(3) 0.0007(11) 0.5863(9) 0.067(6) Uiso 0.33 1 d P
F10A F 0.08405(18) -0.0265(12) 0.5704(7) 0.027(2) Uiso 0.33 1 d P
F11A F 0.1065(2) -0.0466(12) 0.6776(7) 0.034(3) Uiso 0.33 1 d P
F12A F 0.0955(2) -0.1626(8) 0.6075(9) 0.044(3) Uiso 0.33 1 d P
F10B F 0.0978(2) -0.1436(11) 0.6349(9) 0.067(4) Uiso 0.33 1 d P
F11B F 0.0835(3) -0.0599(13) 0.5641(9) 0.072(6) Uiso 0.33 1 d P
F12B F 0.1025(2) -0.0175(9) 0.6671(8) 0.053(4) Uiso 0.33 1 d P
F13 F 0.24025(16) 0.2371(7) 0.1589(6) 0.069(3) Uiso 0.50 1 d P
F14 F 0.21230(16) 0.2358(8) 0.0785(5) 0.057(2) Uiso 0.50 1 d P
F15 F 0.2199(2) 0.1255(7) 0.1478(7) 0.083(3) Uiso 0.50 1 d P
F13A F 0.2033(3) 0.1457(11) 0.1069(9) 0.054(4) Uiso 0.25 1 d P
F14A F 0.2282(2) 0.1322(9) 0.1698(7) 0.022(2) Uiso 0.25 1 d P
F15A F 0.2212(3) 0.2683(11) 0.0994(10) 0.060(4) Uiso 0.25 1 d P
F13B F 0.2342(3) 0.1697(14) 0.1723(9) 0.058(4) Uiso 0.25 1 d P
F14B F 0.2352(3) 0.2689(11) 0.1373(10) 0.050(4) Uiso 0.25 1 d P
F15B F 0.2078(3) 0.1936(14) 0.0805(9) 0.053(4) Uiso 0.25 1 d P
F16 F 0.14380(15) 0.3326(8) 0.1305(5) 0.043(2) Uiso 0.50 1 d P
F17 F 0.1337(2) 0.3529(11) 0.2470(8) 0.094(4) Uiso 0.50 1 d P
F18 F 0.13303(14) 0.2464(6) 0.2154(5) 0.060(2) Uiso 0.50 1 d P
F16A F 0.1408(4) 0.3070(14) 0.1348(12) 0.061(7) Uiso 0.25 1 d P
F17A F 0.1418(4) 0.4072(14) 0.2277(15) 0.055(5) Uiso 0.25 1 d P
F18A F 0.1308(2) 0.2874(11) 0.2276(8) 0.039(3) Uiso 0.25 1 d P
F16B F 0.1485(4) 0.4307(16) 0.2021(14) 0.092(7) Uiso 0.25 1 d P
F17B F 0.1429(3) 0.3686(13) 0.1446(10) 0.058(5) Uiso 0.25 1 d P
F18B F 0.1374(3) 0.3882(15) 0.2521(10) 0.039(4) Uiso 0.25 1 d P
F19 F 0.24614(16) 0.5521(6) 0.2187(6) 0.059(3) Uiso 0.50 1 d P
F20 F 0.2160(2) 0.5765(7) 0.2676(6) 0.081(3) Uiso 0.50 1 d P
F21 F 0.21559(16) 0.4908(6) 0.1745(5) 0.066(2) Uiso 0.50 1 d P
F19' F 0.24384(17) 0.5328(7) 0.1980(6) 0.067(3) Uiso 0.50 1 d P
F20' F 0.22425(15) 0.5869(5) 0.2849(5) 0.052(2) Uiso 0.50 1 d P
F21' F 0.20871(16) 0.5144(6) 0.1938(5) 0.068(2) Uiso 0.50 1 d P
F22 F 0.29449(11) 0.3131(5) 0.3917(4) 0.0405(17) Uiso 0.50 1 d P
F23 F 0.27772(16) 0.2020(6) 0.3454(6) 0.063(3) Uiso 0.50 1 d P
F24 F 0.28495(15) 0.2716(6) 0.2714(5) 0.052(2) Uiso 0.50 1 d P
F22' F 0.29459(14) 0.3423(6) 0.3708(5) 0.058(2) Uiso 0.50 1 d P
F23' F 0.28110(16) 0.2053(6) 0.3718(6) 0.059(3) Uiso 0.50 1 d P
F24' F 0.28664(16) 0.3019(7) 0.2689(5) 0.060(3) Uiso 0.50 1 d P
F25 F 0.0180(2) 0.2951(9) 0.4460(7) 0.075(4) Uiso 0.50 1 d P
F26 F 0.02070(17) 0.2634(6) 0.3301(6) 0.058(3) Uiso 0.50 1 d P
F27 F 0.04356(19) 0.2166(7) 0.4239(7) 0.069(3) Uiso 0.50 1 d P
F25' F 0.04293(16) 0.2043(7) 0.4008(6) 0.059(3) Uiso 0.50 1 d P
F26' F 0.0210(2) 0.2862(8) 0.4654(7) 0.065(4) Uiso 0.50 1 d P
F27' F 0.01625(19) 0.2808(8) 0.3446(7) 0.074(4) Uiso 0.50 1 d P
F28 F -0.03683(12) 0.0827(5) 0.2271(4) 0.0428(18) Uiso 0.50 1 d P
F29 F -0.05371(14) -0.0153(6) 0.2960(4) 0.054(2) Uiso 0.50 1 d P
F30 F -0.05888(16) 0.1233(6) 0.3031(5) 0.066(2) Uiso 0.50 1 d P
F28' F -0.03219(17) 0.0510(7) 0.2306(5) 0.069(3) Uiso 0.50 1 d P
F29' F -0.05771(15) 0.0205(7) 0.2943(5) 0.061(2) Uiso 0.50 1 d P
F30' F -0.0533(2) 0.1549(8) 0.2862(7) 0.095(3) Uiso 0.50 1 d P
F31 F 0.05849(15) -0.3490(6) 0.0677(6) 0.061(2) Uiso 0.50 1 d P
F32 F 0.05742(19) -0.2258(8) 0.1058(7) 0.075(3) Uiso 0.50 1 d P
F33 F 0.06754(19) -0.3139(8) 0.1929(7) 0.084(3) Uiso 0.50 1 d P
F31' F 0.0620(2) -0.3674(8) 0.0938(7) 0.087(4) Uiso 0.50 1 d P
F32' F 0.05157(16) -0.2188(6) 0.0803(6) 0.063(3) Uiso 0.50 1 d P
F33' F 0.06845(19) -0.2796(8) 0.1794(7) 0.080(3) Uiso 0.50 1 d P
F34 F 0.0043(2) -0.5565(9) 0.1158(9) 0.114(4) Uiso 0.50 1 d P
F35 F -0.0250(2) -0.5240(9) 0.1621(8) 0.106(4) Uiso 0.50 1 d P
F36 F -0.0240(3) -0.4814(11) 0.0486(10) 0.132(5) Uiso 0.50 1 d P
F34' F -0.0115(3) -0.5449(11) 0.1844(10) 0.144(5) Uiso 0.50 1 d P
F35' F -0.0013(3) -0.5354(9) 0.0699(9) 0.117(4) Uiso 0.50 1 d P
F36' F -0.0319(4) -0.4898(15) 0.1037(15) 0.186(7) Uiso 0.50 1 d P

loop_
_atom_site_aniso_label
_atom_site_aniso_U_11
_atom_site_aniso_U_22
_atom_site_aniso_U_33
_atom_site_aniso_U_23
_atom_site_aniso_U_13
_atom_site_aniso_U_12
Cu1 0.0300(4) 0.0377(4) 0.0355(4) -0.0050(3) 0.0105(3) -0.0091(3)
Cu2 0.0284(3) 0.0295(3) 0.0300(3) 0.0009(3) 0.0039(2) -0.0027(3)
Cu3 0.0238(4) 0.0315(5) 0.0322(5) -0.0033(4) 0.0034(3) -0.0023(4)
Cu4 0.0490(6) 0.0289(5) 0.0451(6) 0.000 0.0188(5) 0.000
O1 0.0218(18) 0.050(2) 0.0366(19) -0.0006(17) 0.0047(15) -0.0063(16)
O2 0.0304(18) 0.0256(17) 0.0300(17) 0.0010(14) 0.0017(14) -0.0019(14)
O3 0.051(3) 0.054(3) 0.054(3) -0.018(2) 0.025(2) -0.011(2)
O4 0.052(3) 0.067(3) 0.030(2) -0.0036(19) 0.0044(18) -0.010(2)
O5 0.042(2) 0.042(2) 0.045(2) -0.0009(18) 0.0097(18) -0.0031(18)
O6 0.036(2) 0.045(2) 0.050(2) -0.0027(19) 0.0176(18) -0.0051(18)
O7 0.042(2) 0.041(2) 0.034(2) -0.0002(17) 0.0044(17) 0.0010(17)
O8 0.037(2) 0.060(3) 0.033(2) -0.0014(18) 0.0006(16) -0.0019(19)
O9 0.036(2) 0.037(2) 0.037(2) 0.0011(16) 0.0081(16) -0.0076(16)
O10 0.042(2) 0.037(2) 0.040(2) 0.0057(17) 0.0098(17) -0.0020(17)
O11 0.039(2) 0.046(2) 0.038(2) 0.0017(18) -0.0010(17) 0.0011(18)
O12 0.044(2) 0.049(2) 0.047(2) -0.002(2) 0.0057(19) -0.0021(19)
O13 0.051(2) 0.039(2) 0.045(2) -0.0061(18) 0.0177(19) 0.0014(19)
O14 0.074(4) 0.050(3) 0.115(5) 0.012(3) 0.039(3) 0.002(3)
N1 0.030(2) 0.034(2) 0.037(2) -0.0040(19) 0.0043(19) -0.0056(19)
N2 0.032(2) 0.038(2) 0.037(2) -0.008(2) 0.0023(19) -0.007(2)
N3 0.022(2) 0.046(3) 0.034(2) -0.001(2) 0.0049(18) -0.0041(19)
N4 0.024(2) 0.029(2) 0.030(2) -0.0031(17) 0.0023(17) -0.0032(17)
N5 0.026(2) 0.034(2) 0.030(2) -0.0033(18) 0.0071(17) -0.0055(18)
N6 0.029(2) 0.027(2) 0.037(2) -0.0005(18) 0.0029(18) -0.0015(18)
C1 0.028(3) 0.038(3) 0.034(3) -0.002(2) 0.000(2) -0.010(2)
C2 0.023(3) 0.037(3) 0.039(3) -0.004(2) 0.003(2) -0.006(2)
C3 0.031(3) 0.039(3) 0.037(3) -0.008(2) 0.008(2) -0.006(2)
C4 0.027(3) 0.037(3) 0.035(3) 0.001(2) 0.001(2) -0.004(2)
C5 0.024(3) 0.046(3) 0.032(3) 0.000(2) -0.001(2) -0.001(2)
C6 0.025(3) 0.039(3) 0.032(3) -0.003(2) 0.004(2) 0.000(2)
C7 0.025(3) 0.050(3) 0.029(3) -0.001(2) 0.004(2) -0.005(2)
C8 0.022(3) 0.058(4) 0.039(3) -0.012(3) 0.003(2) -0.004(3)
C9 0.029(3) 0.060(4) 0.050(3) -0.018(3) 0.001(3) 0.005(3)
C10 0.031(3) 0.048(3) 0.049(3) -0.013(3) -0.001(2) -0.002(3)
C11 0.030(3) 0.039(3) 0.040(3) 0.001(2) 0.001(2) -0.004(2)
C12 0.035(3) 0.052(4) 0.049(3) 0.007(3) -0.004(3) -0.001(3)
C13 0.034(3) 0.046(3) 0.050(3) -0.007(3) 0.012(3) -0.002(3)
C14 0.038(3) 0.042(3) 0.053(3) 0.004(3) 0.004(3) -0.009(3)
C15 0.029(3) 0.030(3) 0.029(2) -0.004(2) 0.005(2) -0.007(2)
C16 0.024(3) 0.033(3) 0.031(3) -0.004(2) 0.003(2) -0.005(2)
C17 0.029(3) 0.030(3) 0.030(3) -0.002(2) 0.005(2) -0.007(2)
C18 0.029(3) 0.028(2) 0.026(2) -0.005(2) 0.002(2) -0.003(2)
C19 0.032(3) 0.029(3) 0.027(2) -0.001(2) 0.005(2) -0.003(2)
C20 0.028(3) 0.026(2) 0.028(2) 0.000(2) 0.004(2) -0.004(2)
C21 0.029(3) 0.032(3) 0.029(3) -0.001(2) 0.004(2) 0.000(2)
C22 0.034(3) 0.029(3) 0.054(3) 0.004(2) 0.002(3) 0.002(2)
C23 0.045(3) 0.024(3) 0.062(4) 0.002(3) 0.004(3) -0.004(2)
C24 0.035(3) 0.029(3) 0.048(3) 0.000(2) 0.003(2) -0.009(2)
C25 0.029(3) 0.040(3) 0.042(3) -0.003(2) 0.003(2) 0.003(2)
C26 0.041(3) 0.045(3) 0.050(3) -0.007(3) 0.008(3) 0.006(3)
C27 0.028(3) 0.049(3) 0.063(4) -0.013(3) 0.009(3) -0.002(3)
C28 0.038(3) 0.046(3) 0.050(3) 0.001(3) -0.007(3) 0.003(3)
C29 0.064(5) 0.046(4) 0.076(5) -0.002(3) 0.031(4) 0.009(3)
C30 0.045(3) 0.048(3) 0.043(3) -0.005(3) 0.021(3) -0.011(3)
C31 0.044(3) 0.048(3) 0.032(3) 0.001(3) 0.010(2) -0.004(3)
C32 0.038(3) 0.054(4) 0.042(3) -0.005(3) 0.012(3) -0.012(3)
C33 0.093(6) 0.066(5) 0.047(4) 0.007(4) 0.013(4) 0.000(4)
C34 0.063(4) 0.044(3) 0.049(4) 0.008(3) -0.005(3) 0.000(3)
C35 0.050(3) 0.038(3) 0.031(3) 0.002(2) -0.002(2) -0.002(3)
C36 0.051(4) 0.042(3) 0.043(3) 0.004(3) 0.009(3) -0.015(3)
C37 0.035(3) 0.053(4) 0.036(3) 0.005(3) 0.002(2) -0.013(3)
C38 0.058(4) 0.073(5) 0.046(4) 0.002(3) 0.009(3) -0.030(4)
C39 0.077(5) 0.066(5) 0.033(3) -0.003(3) 0.007(3) 0.007(4)
C40 0.048(3) 0.040(3) 0.031(3) 0.003(2) 0.005(3) -0.004(3)
C41 0.053(4) 0.062(4) 0.026(3) 0.002(3) 0.001(3) -0.002(3)
C42 0.042(3) 0.052(4) 0.033(3) 0.002(3) 0.000(2) -0.006(3)
C43 0.054(4) 0.134(8) 0.035(4) 0.012(4) 0.004(3) 0.006(5)
C44 0.037(3) 0.052(4) 0.042(3) -0.013(3) 0.007(3) -0.013(3)
C45 0.032(3) 0.042(3) 0.036(3) -0.008(2) 0.007(2) -0.012(2)
C46 0.044(3) 0.049(3) 0.040(3) 0.004(3) 0.012(3) -0.013(3)
C47 0.048(3) 0.037(3) 0.035(3) 0.002(2) 0.007(3) -0.010(3)
C48 0.055(4) 0.065(4) 0.046(4) 0.013(3) 0.006(3) -0.018(3)
C49 0.054(4) 0.052(4) 0.064(4) 0.007(3) 0.008(3) 0.010(3)
C50 0.038(3) 0.042(3) 0.044(3) -0.001(3) 0.012(3) 0.009(3)
C51 0.041(3) 0.055(4) 0.043(3) 0.013(3) 0.001(3) 0.000(3)
C52 0.034(3) 0.056(4) 0.036(3) -0.008(3) 0.007(2) 0.007(3)
C53 0.060(5) 0.088(5) 0.045(4) -0.013(4) 0.012(3) -0.008(4)
C54 0.061(5) 0.089(6) 0.078(5) -0.044(5) 0.021(4) 0.018(4)
C55 0.045(3) 0.048(4) 0.041(3) -0.001(3) 0.009(3) 0.007(3)
C56 0.072(5) 0.048(4) 0.066(4) -0.013(3) 0.023(4) 0.001(3)
C57 0.086(6) 0.051(4) 0.069(5) -0.003(4) 0.020(4) -0.017(4)
C58 0.115(11) 0.105(9) 0.229(19) 0.034(11) 0.088(12) 0.000(8)

loop_
_atom_type_symbol
_atom_type_description
_atom_type_scat_dispersion_real
_atom_type_scat_dispersion_imag
_atom_type_scat_source
C C 0.0033 0.0016 'International Tables Vol C Tables 4.2.6.8 and 6.1.1.4'
H H 0.0000 0.0000 'International Tables Vol C Tables 4.2.6.8 and 6.1.1.4'
N N 0.0061 0.0033 'International Tables Vol C Tables 4.2.6.8 and 6.1.1.4'
O O 0.0106 0.0060 'International Tables Vol C Tables 4.2.6.8 and 6.1.1.4'
F F 0.0171 0.0103 'International Tables Vol C Tables 4.2.6.8 and 6.1.1.4'
Cu Cu 0.3201 1.2651 'International Tables Vol C Tables 4.2.6.8 and 6.1.1.4'

loop_
_geom_angle_atom_site_label_1
_geom_angle_atom_site_label_2
_geom_angle_atom_site_label_3
_geom_angle
_geom_angle_site_symmetry_1
_geom_angle_site_symmetry_3
O6 Cu1 N5 176.24(17) . .
O6 Cu1 O3 89.50(17) . .
N5 Cu1 O3 91.99(17) . .
O6 Cu1 O1 91.61(15) . .
N5 Cu1 O1 86.93(15) . .
O3 Cu1 O1 178.78(16) . .
O6 Cu1 O4 91.97(16) . .
N5 Cu1 O4 91.57(16) . .
O3 Cu1 O4 86.12(16) . .
O1 Cu1 O4 93.35(15) . .
O6 Cu1 O5 89.31(16) . .
N5 Cu1 O5 87.32(16) . .
O3 Cu1 O5 87.10(16) . .
O1 Cu1 O5 93.41(15) . .
O4 Cu1 O5 173.08(16) . .
O10 Cu2 O2 91.42(15) . .
O10 Cu2 O7 92.50(16) . .
O2 Cu2 O7 174.04(15) . .
O10 Cu2 N4 174.45(16) . .
O2 Cu2 N4 86.70(15) . .
O7 Cu2 N4 88.97(16) . .
O10 Cu2 O8 92.11(16) . .
O2 Cu2 O8 98.76(14) . .
O7 Cu2 O8 85.58(15) . .
N4 Cu2 O8 93.34(16) . .
O10 Cu2 O9 84.86(14) . .
O2 Cu2 O9 96.09(13) . .
O7 Cu2 O9 79.81(14) . .
N4 Cu2 O9 90.14(14) . .
O8 Cu2 O9 164.92(13) . .
O11 Cu3 O11 180.0(2) . 5_556
O11 Cu3 N1 89.85(16) . .
O11 Cu3 N1 90.15(16) 5_556 .
O11 Cu3 O12 90.72(15) . 5_556
N1 Cu3 O12 90.41(16) . 5_556
O11 Cu3 O12 89.28(15) . .
N1 Cu3 O12 89.59(16) . .
N1 Cu3 O12 90.41(16) 5_556 .
O12 Cu3 O12 180.00(16) 5_556 .
O13 Cu4 O13 178.0(2) . 2
O13 Cu4 O14 88.73(18) . .
O13 Cu4 O14 92.78(19) 2 .
O13 Cu4 O14 92.78(19) . 2
O13 Cu4 O14 88.73(18) 2 2
O14 Cu4 O14 83.1(3) . 2
O13 Cu4 N2 86.82(16) . .
O13 Cu4 N2 91.84(17) 2 .
O14 Cu4 N2 172.00(19) . .
O14 Cu4 N2 90.49(19) 2 .
O13 Cu4 N2 91.84(17) . 2
O13 Cu4 N2 86.82(16) 2 2
O14 Cu4 N2 90.49(19) . 2
O14 Cu4 N2 172.00(19) 2 2
N2 Cu4 N2 96.3(2) . 2
N3 O1 Cu1 123.4(3) . .
N6 O2 Cu2 123.1(3) . .
C30 O3 Cu1 126.6(4) . .
C32 O4 Cu1 122.0(4) . .
C35 O5 Cu1 121.3(4) . .
C37 O6 Cu1 126.2(4) . .
C40 O7 Cu2 126.5(4) . .
C42 O8 Cu2 119.9(4) . .
C45 O9 Cu2 115.8(3) . .
C47 O10 Cu2 127.0(4) . .
C50 O11 Cu3 125.9(4) . .
C52 O12 Cu3 121.9(4) . .
C55 O13 Cu4 126.4(4) . .
C57 O14 Cu4 120.8(5) . .
C2 N1 C1 118.0(5) . .
C2 N1 Cu3 118.9(3) . .
C1 N1 Cu3 123.0(3) . .
C2 N2 C3 117.3(4) . .
C2 N2 Cu4 120.6(3) . .
C3 N2 Cu4 122.0(3) . .
O1 N3 C7 116.0(4) . .
O1 N3 C11 118.4(4) . .
C7 N3 C11 125.4(4) . .
C15 N4 C16 118.2(4) . .
C15 N4 Cu2 117.3(3) . .
C16 N4 Cu2 124.5(3) . .
C16 N5 C17 118.2(4) . .
C16 N5 Cu1 122.8(3) . .
C17 N5 Cu1 118.9(3) . .
O2 N6 C21 117.0(4) . .
O2 N6 C25 117.3(4) . .
C21 N6 C25 125.6(4) . .
N1 C1 C4 122.5(5) . .
N1 C2 N2 124.4(5) . .
N2 C3 C4 122.7(5) . .
C1 C4 C3 115.1(5) . .
C1 C4 C5 123.9(5) . .
C3 C4 C5 120.9(5) . .
C6 C5 C10 118.9(5) . .
C6 C5 C4 120.5(5) . .
C10 C5 C4 120.6(5) . .
C5 C6 C7 120.4(5) . .
C6 C7 C8 119.9(5) . .
C6 C7 N3 122.3(5) . .
C8 C7 N3 117.8(5) . .
C9 C8 C7 119.7(5) . .
C8 C9 C10 120.9(5) . .
C9 C10 C5 120.2(5) . .
N3 C11 C12 108.9(4) . .
N3 C11 C14 107.3(4) . .
C12 C11 C14 109.3(5) . .
N3 C11 C13 109.4(4) . .
C12 C11 C13 113.4(5) . .
C14 C11 C13 108.4(5) . .
N4 C15 C18 122.1(4) . .
N5 C16 N4 123.7(5) . .
N5 C17 C18 121.8(5) . .
C17 C18 C15 115.8(5) . .
C17 C18 C19 123.0(4) . 7_556
C15 C18 C19 121.1(4) . 7_556
C20 C19 C24 119.3(5) . .
C20 C19 C18 119.4(4) . 7_556
C24 C19 C18 121.2(5) . 7_556
C19 C20 C21 120.9(5) . .
C20 C21 C22 119.1(5) . .
C20 C21 N6 117.8(4) . .
C22 C21 N6 123.0(5) . .
C23 C22 C21 119.3(5) . .
C22 C23 C24 122.3(5) . .
C23 C24 C19 119.1(5) . .
N6 C25 C26 108.1(4) . .
N6 C25 C28 110.1(4) . .
C26 C25 C28 114.2(5) . .
N6 C25 C27 107.3(4) . .
C26 C25 C27 108.6(5) . .
C28 C25 C27 108.3(5) . .
F3 C29 F2 98.1(10) . .
F3 C29 F1' 81.7(10) . .
F2 C29 F1' 121.9(9) . .
F3 C29 F1 104.1(10) . .
F2 C29 F1 106.7(8) . .
F2 C29 F3' 93.5(7) . .
F1' C29 F3' 101.1(9) . .
F1 C29 F3' 124.5(9) . .
F3 C29 F2' 116.0(10) . .
F1' C29 F2' 109.1(8) . .
F1 C29 F2' 88.7(8) . .
F3' C29 F2' 115.0(8) . .
F3 C29 C30 119.8(10) . .
F2 C29 C30 116.6(6) . .
F1' C29 C30 112.8(7) . .
F1 C29 C30 109.9(6) . .
F3' C29 C30 105.4(7) . .
F2' C29 C30 112.9(6) . .
O3 C30 C31 128.0(6) . .
O3 C30 C29 114.1(6) . .
C31 C30 C29 117.9(5) . .
C32 C31 C30 123.1(5) . .
O4 C32 C31 128.9(6) . .
O4 C32 C33 113.8(6) . .
C31 C32 C33 117.3(5) . .
F5C C33 F4A 118.8(14) . .
F6A C33 F4A 106.0(16) . .
F5C C33 F4 127.5(14) . .
F6A C33 F4 119.8(15) . .
F5C C33 F4C 112.6(13) . .
F6A C33 F4C 125.7(12) . .
F4A C33 F5 120.4(14) . .
F4 C33 F5 122.0(15) . .
F4C C33 F5 98.2(13) . .
F6A C33 F6B 92.1(16) . .
F4A C33 F6B 111.2(17) . .
F4 C33 F6B 106.9(17) . .
F4C C33 F6B 80.4(14) . .
F5C C33 F4B 117.3(16) . .
F6A C33 F4B 88.2(15) . .
F5 C33 F4B 133.8(14) . .
F6B C33 F4B 135.8(15) . .
F5C C33 F6 83.0(16) . .
F4 C33 F6 86.3(18) . .
F4C C33 F6 107.3(14) . .
F5 C33 F6 109.9(16) . .
F6B C33 F6 132.5(15) . .
F4A C33 F5B 98.0(16) . .
F4 C33 F5B 111.0(15) . .
F4C C33 F5B 130.0(12) . .
F5 C33 F5B 94.2(14) . .
F6B C33 F5B 119.3(15) . .
F4B C33 F5B 72.3(13) . .
F5C C33 C32 121.1(9) . .
F6A C33 C32 117.1(11) . .
F4A C33 C32 119.9(12) . .
F4 C33 C32 110.8(11) . .
F4C C33 C32 116.5(9) . .
F5 C33 C32 114.0(9) . .
F6B C33 C32 107.0(10) . .
F4B C33 C32 112.0(11) . .
F6 C33 C32 110.3(11) . .
F5B C33 C32 101.6(8) . .
F5C C33 F5A 89.6(15) . .
F6A C33 F5A 126.1(17) . .
F4A C33 F5A 79.8(17) . .
F4B C33 F5A 108.7(15) . .
C32 C33 F5A 103.4(10) . .
F8 C34 F8A 127.5(9) . .
F8A C34 F7A 115.5(12) . .
F8 C34 F7B 116.8(13) . .
F8 C34 F7 114.4(8) . .
F7A C34 F7 132.1(11) . .
F7B C34 F7 82.7(12) . .
F8 C34 F9 89.5(8) . .
F8A C34 F9 87.5(8) . .
F7 C34 F9 112.7(7) . .
F8A C34 F8B 102.3(14) . .
F7A C34 F8B 96.6(15) . .
F7B C34 F8B 136.7(14) . .
F9 C34 F8B 126.4(12) . .
F8A C34 F9A 119.8(10) . .
F7B C34 F9A 132.2(13) . .
F7 C34 F9A 99.4(9) . .
F9 C34 F9A 109.5(9) . .
F8 C34 C35 114.4(7) . .
F8A C34 C35 114.8(7) . .
F7A C34 C35 115.1(10) . .
F7B C34 C35 113.4(11) . .
F7 C34 C35 111.2(5) . .
F9 C34 C35 113.1(6) . .
F8B C34 C35 109.8(11) . .
F9A C34 C35 110.1(7) . .
O5 C35 C36 128.3(5) . .
O5 C35 C34 113.4(5) . .
C36 C35 C34 118.3(5) . .
C37 C36 C35 123.3(5) . .
O6 C37 C36 130.1(5) . .
O6 C37 C38 111.2(6) . .
C36 C37 C38 118.7(5) . .
F10 C38 F11B 131.4(12) . .
F11B C38 F10B 101.1(12) . .
F10 C38 F11 101.9(12) . .
F10 C38 F10A 124.7(11) . .
F10B C38 F10A 119.4(11) . .
F11 C38 F10A 83.6(11) . .
F11B C38 F11A 129.3(12) . .
F10B C38 F11A 82.2(11) . .
F11 C38 F11A 121.1(11) . .
F10A C38 F11A 113.8(11) . .
F11B C38 F12B 112.0(12) . .
F10B C38 F12B 100.4(10) . .
F11 C38 F12B 130.4(10) . .
F10A C38 F12B 92.9(11) . .
F10 C38 F12 110.8(12) . .
F10B C38 F12 129.9(10) . .
F11 C38 F12 102.2(11) . .
F11A C38 F12 95.7(11) . .
F10 C38 F12A 83.6(11) . .
F11B C38 F12A 87.4(11) . .
F10A C38 F12A 109.6(10) . .
F11A C38 F12A 104.9(11) . .
F12B C38 F12A 122.6(9) . .
F12 C38 F12A 126.9(10) . .
F10 C38 C37 114.8(9) . .
F11B C38 C37 113.5(9) . .
F10B C38 C37 116.9(9) . .
F11 C38 C37 115.2(9) . .
F10A C38 C37 111.6(7) . .
F11A C38 C37 109.2(7) . .
F12B C38 C37 112.0(7) . .
F12 C38 C37 111.0(8) . .
F12A C38 C37 107.4(7) . .
F13B C39 F15A 116.5(14) . .
F15 C39 F14 108.4(9) . .
F13B C39 F15B 122.6(12) . .
F15 C39 F15B 81.0(11) . .
F15A C39 F14A 136.2(10) . .
F14 C39 F14A 127.2(8) . .
F15B C39 F14A 104.9(11) . .
F15 C39 F13 104.2(9) . .
F14 C39 F13 101.4(8) . .
F15B C39 F13 123.0(10) . .
F14A C39 F13 81.3(9) . .
F13B C39 F14B 78.9(13) . .
F15 C39 F14B 126.9(11) . .
F15B C39 F14B 106.3(12) . .
F14A C39 F14B 107.8(11) . .
F13B C39 F13A 106.5(13) . .
F15A C39 F13A 104.3(12) . .
F14A C39 F13A 78.4(10) . .
F13B C39 C40 115.3(9) . .
F15A C39 C40 109.2(9) . .
F15 C39 C40 114.8(7) . .
F14 C39 C40 114.6(7) . .
F15B C39 C40 116.4(9) . .
F14A C39 C40 112.6(7) . .
F13 C39 C40 112.2(6) . .
F14B C39 C40 108.3(8) . .
F13A C39 C40 103.6(8) . .
O7 C40 C41 128.8(5) . .
O7 C40 C39 112.0(5) . .
C41 C40 C39 119.1(5) . .
C40 C41 C42 123.3(5) . .
O8 C42 C41 128.4(6) . .
O8 C42 C43 113.5(5) . .
C41 C42 C43 118.1(5) . .
F17 C43 F17B 107.6(13) . .
F18A C43 F17B 117.4(11) . .
F17 C43 F16A 123.7(13) . .
F18A C43 F16A 92.7(13) . .
F18A C43 F17A 101.9(15) . .
F16A C43 F17A 117.0(15) . .
F17 C43 F16 125.5(10) . .
F18A C43 F16 109.1(10) . .
F17A C43 F16 102.7(15) . .
F17B C43 F18B 97.2(14) . .
F16 C43 F18B 122.2(12) . .
F17 C43 F18 80.2(10) . .
F17B C43 F18 117.8(11) . .
F17A C43 F18 128.6(14) . .
F16 C43 F18 98.4(8) . .
F18B C43 F18 105.5(13) . .
F17 C43 C42 120.8(9) . .
F18A C43 C42 118.5(9) . .
F17B C43 C42 120.4(10) . .
F16A C43 C42 114.8(11) . .
F17A C43 C42 110.5(10) . .
F16 C43 C42 112.5(7) . .
F18B C43 C42 111.7(8) . .
F18 C43 C42 103.4(7) . .
F17 C43 F16B 76.1(13) . .
F18A C43 F16B 126.6(14) . .
F16A C43 F16B 101.6(14) . .
F16 C43 F16B 83.7(11) . .
C42 C43 F16B 101.4(10) . .
F24 C44 F23 86.7(7) . .
F24 C44 F22 118.1(7) . .
F23 C44 F22 107.1(8) . .
F24 C44 F22' 104.9(7) . .
F23 C44 F22' 130.0(8) . .
F23 C44 F24' 107.0(8) . .
F22 C44 F24' 107.9(7) . .
F22' C44 F24' 89.2(7) . .
F24 C44 F23' 102.6(7) . .
F22 C44 F23' 87.4(7) . .
F22' C44 F23' 111.7(7) . .
F24' C44 F23' 121.4(7) . .
F24 C44 C45 117.2(6) . .
F23 C44 C45 110.3(6) . .
F22 C44 C45 113.4(5) . .
F22' C44 C45 106.8(6) . .
F24' C44 C45 111.0(6) . .
F23' C44 C45 113.4(6) . .
O9 C45 C46 126.7(5) . .
O9 C45 C44 115.4(5) . .
C46 C45 C44 117.9(5) . .
C47 C46 C45 124.4(5) . .
O10 C47 C46 129.1(5) . .
O10 C47 C48 111.8(5) . .
C46 C47 C48 119.1(5) . .
F21' C48 F19' 108.3(8) . .
F20 C48 F21 107.1(9) . .
F20 C48 F19 108.2(8) . .
F21 C48 F19 105.8(7) . .
F21' C48 F20' 103.3(8) . .
F19' C48 F20' 108.8(8) . .
F20 C48 C47 114.3(7) . .
F21' C48 C47 114.1(6) . .
F19' C48 C47 113.3(7) . .
F21 C48 C47 107.3(6) . .
F19 C48 C47 113.6(7) . .
F20' C48 C47 108.4(6) . .
F27' C49 F25' 110.5(9) . .
F25 C49 F27 102.7(9) . .
F25 C49 F26 106.7(9) . .
F27 C49 F26 107.2(8) . .
F27' C49 F26' 104.2(9) . .
F25' C49 F26' 110.1(8) . .
F25 C49 C50 112.7(8) . .
F27' C49 C50 114.7(8) . .
F25' C49 C50 108.8(7) . .
F27 C49 C50 113.7(7) . .
F26 C49 C50 113.0(7) . .
F26' C49 C50 108.4(7) . .
O11 C50 C51 129.0(6) . .
O11 C50 C49 112.7(5) . .
C51 C50 C49 118.4(6) . .
C50 C51 C52 124.1(6) . .
O12 C52 C51 129.0(6) . .
O12 C52 C53 115.7(6) . .
C51 C52 C53 115.3(6) . .
F28 C53 F30 108.5(8) . .
F29' C53 F28' 106.6(8) . .
F29' C53 F30' 105.3(9) . .
F28' C53 F30' 111.2(9) . .
F28 C53 F29 109.1(7) . .
F30 C53 F29 102.8(8) . .
F29' C53 C52 120.1(8) . .
F28 C53 C52 116.5(7) . .
F30 C53 C52 112.1(6) . .
F28' C53 C52 105.2(7) . .
F30' C53 C52 108.4(7) . .
F29 C53 C52 107.0(6) . .
F33' C54 F31' 102.8(9) . .
F32 C54 F31 105.1(10) . .
F32 C54 F33 106.9(10) . .
F31 C54 F33 112.5(9) . .
F33' C54 F32' 103.8(10) . .
F31' C54 F32' 117.3(9) . .
F32 C54 C55 117.0(8) . .
F33' C54 C55 115.4(8) . .
F31' C54 C55 112.1(8) . .
F31 C54 C55 112.6(7) . .
F33 C54 C55 102.9(8) . .
F32' C54 C55 105.6(6) . .
O13 C55 C56 128.4(6) . .
O13 C55 C54 111.1(6) . .
C56 C55 C54 120.4(6) . .
C55 C56 C57 122.5(6) . .
O14 C57 C56 128.1(7) . .
O14 C57 C58 116.5(8) . .
C56 C57 C58 115.4(8) . .
F36' C58 F35' 129(2) . .
F36 C58 F35 111.5(16) . .
F36 C58 F34 123.2(18) . .
F35 C58 F34 103.4(15) . .
F36' C58 F34' 95.7(17) . .
F35' C58 F34' 108.3(16) . .
F36' C58 C57 107.5(16) . .
F35' C58 C57 113.5(12) . .
F36 C58 C57 107.8(12) . .
F35 C58 C57 104.0(13) . .
F34 C58 C57 105.3(13) . .
F34' C58 C57 96.3(14) . .

loop_
_geom_bond_atom_site_label_1
_geom_bond_atom_site_label_2
_geom_bond_distance
_geom_bond_site_symmetry_2
Cu1 O6 1.946(4) .
Cu1 N5 2.021(4) .
Cu1 O3 2.035(5) .
Cu1 O1 2.061(4) .
Cu1 O4 2.192(4) .
Cu1 O5 2.196(4) .
Cu2 O10 1.945(4) .
Cu2 O2 1.957(3) .
Cu2 O7 1.986(4) .
Cu2 N4 2.024(4) .
Cu2 O8 2.244(4) .
Cu2 O9 2.356(4) .
Cu3 O11 2.006(4) .
Cu3 N1 2.054(4) .
Cu3 O12 2.167(4) .
Cu4 O13 1.921(4) .
Cu4 O13 1.921(4) 2
Cu4 O14 2.135(6) .
Cu4 O14 2.135(6) 2
Cu4 N2 2.223(4) .
Cu4 N2 2.223(4) 2
O1 N3 1.292(5) .
O2 N6 1.298(5) .
O3 C30 1.264(7) .
O4 C32 1.256(7) .
O5 C35 1.243(7) .
O6 C37 1.264(7) .
O7 C40 1.263(7) .
O8 C42 1.249(7) .
O9 C45 1.246(6) .
O10 C47 1.272(7) .
O11 C50 1.258(7) .
O12 C52 1.239(7) .
O13 C55 1.272(7) .
O14 C57 1.246(9) .
N1 C2 1.327(7) .
N1 C1 1.342(7) .
N2 C2 1.334(7) .
N2 C3 1.336(7) .
N3 C7 1.428(7) .
N3 C11 1.503(7) .
N4 C15 1.335(6) .
N4 C16 1.341(6) .
N5 C16 1.328(7) .
N5 C17 1.348(7) .
N6 C21 1.409(6) .
N6 C25 1.517(7) .
C1 C4 1.378(7) .
C3 C4 1.402(7) .
C4 C5 1.487(7) .
C5 C6 1.390(8) .
C5 C10 1.394(8) .
C6 C7 1.391(7) .
C7 C8 1.392(8) .
C8 C9 1.368(8) .
C9 C10 1.385(8) .
C11 C12 1.524(8) .
C11 C14 1.531(8) .
C11 C13 1.535(8) .
C15 C18 1.392(7) .
C17 C18 1.391(7) .
C18 C19 1.476(7) 7_556
C19 C20 1.386(7) .
C19 C24 1.401(7) .
C20 C21 1.395(7) .
C21 C22 1.401(7) .
C22 C23 1.369(8) .
C23 C24 1.375(8) .
C25 C26 1.526(8) .
C25 C28 1.528(8) .
C25 C27 1.529(8) .
C29 F3 1.229(17) .
C29 F2 1.279(10) .
C29 F1' 1.290(11) .
C29 F1 1.402(12) .
C29 F3' 1.423(14) .
C29 F2' 1.435(12) .
C29 C30 1.498(10) .
C30 C31 1.396(8) .
C31 C32 1.388(9) .
C32 C33 1.525(10) .
C33 F5C 1.234(17) .
C33 F6A 1.235(18) .
C33 F4A 1.26(2) .
C33 F4 1.29(2) .
C33 F4C 1.328(16) .
C33 F5 1.343(17) .
C33 F6B 1.37(2) .
C33 F4B 1.38(2) .
C33 F6 1.41(2) .
C33 F5B 1.496(19) .
C33 F5A 1.55(2) .
C34 F8 1.243(13) .
C34 F8A 1.256(12) .
C34 F7A 1.29(2) .
C34 F7B 1.31(2) .
C34 F7 1.334(9) .
C34 F9 1.376(10) .
C34 F8B 1.41(2) .
C34 F9A 1.415(14) .
C34 C35 1.523(9) .
C35 C36 1.403(8) .
C36 C37 1.368(9) .
C37 C38 1.520(9) .
C38 F10 1.205(17) .
C38 F11B 1.237(17) .
C38 F10B 1.290(16) .
C38 F11 1.328(16) .
C38 F10A 1.333(14) .
C38 F11A 1.363(14) .
C38 F12B 1.377(14) .
C38 F12 1.447(16) .
C38 F12A 1.479(14) .
C39 F13B 1.183(17) .
C39 F15A 1.294(17) .
C39 F15 1.296(12) .
C39 F14 1.333(10) .
C39 F15B 1.338(17) .
C39 F14A 1.367(14) .
C39 F13 1.402(12) .
C39 F14B 1.417(17) .
C39 F13A 1.491(17) .
C39 C40 1.521(9) .
C40 C41 1.376(9) .
C41 C42 1.384(8) .
C42 C43 1.529(9) .
C43 F17 1.169(15) .
C43 F18A 1.215(16) .
C43 F17B 1.275(18) .
C43 F16A 1.33(2) .
C43 F17A 1.328(19) .
C43 F16 1.350(12) .
C43 F18B 1.384(19) .
C43 F18 1.507(13) .
C43 F16B 1.61(3) .
C44 F24 1.296(10) .
C44 F23 1.313(11) .
C44 F22 1.333(9) .
C44 F22' 1.370(10) .
C44 F24' 1.381(11) .
C44 F23' 1.385(11) .
C44 C45 1.517(8) .
C45 C46 1.416(8) .
C46 C47 1.372(8) .
C47 C48 1.515(9) .
C48 F20 1.283(13) .
C48 F21' 1.323(11) .
C48 F19' 1.342(12) .
C48 F21 1.355(11) .
C48 F19 1.370(11) .
C48 F20' 1.377(11) .
C49 F25 1.285(14) .
C49 F27' 1.311(13) .
C49 F25' 1.339(12) .
C49 F27 1.339(13) .
C49 F26 1.383(12) .
C49 F26' 1.399(14) .
C49 C50 1.510(9) .
C50 C51 1.388(8) .
C51 C52 1.392(9) .
C52 C53 1.534(9) .
C53 F29' 1.191(11) .
C53 F28 1.288(10) .
C53 F30 1.297(11) .
C53 F28' 1.387(12) .
C53 F30' 1.453(14) .
C53 F29 1.488(12) .
C54 F32 1.203(13) .
C54 F33' 1.284(13) .
C54 F31' 1.339(13) .
C54 F31 1.352(11) .
C54 F33 1.419(14) .
C54 F32' 1.467(14) .
C54 C55 1.528(10) .
C55 C56 1.369(9) .
C56 C57 1.395(11) .
C57 C58 1.672(17) .
C58 F36' 1.18(2) .
C58 F35' 1.191(18) .
C58 F36 1.26(2) .
C58 F35 1.311(18) .
C58 F34 1.372(19) .
C58 F34' 1.50(2) .
